data_7707528
loop_
_publ_author_name
'Wang, Fei'
'Gong, Hui-Wen'
'Zhang, Yan'
'Xue, An-Qi'
'Zhu, Wen-Hua'
'Zhang, Yi-Quan'
'Huang, Zhen-Na'
'Sun, Hao-Ling'
'Liu, Bei'
'Fang, Yue-Yi'
'Gao, Song'

_publ_section_title
;
 The comparative studies on the magnetic relaxation behaviour of the
 axially-elongated pentagonal-bipyramidal dysprosium and erbium ions in
 similar one-dimensional chain structures.
;
_journal_issue 25
_journal_name_full 'Dalton transactions (Cambridge, England : 2003)'
_journal_page_first 8736
_journal_page_last 8745
_journal_paper_doi 10.1039/d1dt00944c
_journal_volume 50
_journal_year 2021
_chemical_formula_moiety 'C36 H35 Co Dy N11 O5, 4(H2 O)'
_chemical_formula_sum 'C36 H43 Co Dy N11 O9'
_chemical_formula_weight 995.24
_chemical_name_common {[DyCo(CN)6](2-PNO)5}(H2O)4,15Sep27j
_space_group_crystal_system monoclinic
_space_group_IT_number 9
_space_group_name_Hall 'C -2yc'
_space_group_name_H-M_alt 'C 1 c 1'
_atom_sites_solution_hydrogens mixed
_atom_sites_solution_primary direct
_atom_sites_solution_secondary difmap
_audit_creation_date 2020-10-08
_audit_creation_method
;
Olex2 1.2
(compiled 2018.05.29 svn.r3508 for OlexSys, GUI svn.r5506)
;
_audit_update_record
;
2021-03-22 deposited with the CCDC.	2021-05-27 downloaded from the CCDC.
;
_cell_angle_alpha 90
_cell_angle_beta 94.899(7)
_cell_angle_gamma 90
_cell_formula_units_Z 4
_cell_length_a 17.458(3)
_cell_length_b 12.706(2)
_cell_length_c 20.304(4)
_cell_measurement_reflns_used 4647
_cell_measurement_temperature 298(2)
_cell_measurement_theta_max 24.9524
_cell_measurement_theta_min 3.2170
_cell_volume 4487.4(14)
_computing_cell_refinement 'SAINT v8.34A (Bruker, 2013)'
_computing_data_collection 'APEX2 (Bruker, 2005)'
_computing_data_reduction 'SAINT v8.34A (Bruker, 2013)'
_computing_molecular_graphics 'Olex2 (Dolomanov et al., 2009)'
_computing_publication_material 'Olex2 (Dolomanov et al., 2009)'
_computing_structure_refinement 'ShelXL (Sheldrick, 2015)'
_computing_structure_solution 'ShelXS (Sheldrick, 2008)'
_diffrn_ambient_temperature 298.2
_diffrn_measured_fraction_theta_full 0.993
_diffrn_measured_fraction_theta_max 0.991
_diffrn_measurement_device_type 'PHOTON100 CMOS detector'
_diffrn_measurement_method 'omega scan'
_diffrn_radiation_monochromator 'TRIUMPH curved crystal monochromator'
_diffrn_radiation_type MoK\a
_diffrn_radiation_wavelength 0.71073
_diffrn_reflns_av_R_equivalents 0.0422
_diffrn_reflns_av_unetI/netI 0.0628
_diffrn_reflns_Laue_measured_fraction_full 0.993
_diffrn_reflns_Laue_measured_fraction_max 0.991
_diffrn_reflns_limit_h_max 20
_diffrn_reflns_limit_h_min -20
_diffrn_reflns_limit_k_max 15
_diffrn_reflns_limit_k_min -15
_diffrn_reflns_limit_l_max 24
_diffrn_reflns_limit_l_min -24
_diffrn_reflns_number 12795
_diffrn_reflns_point_group_measured_fraction_full 0.890
_diffrn_reflns_point_group_measured_fraction_max 0.887
_diffrn_reflns_theta_full 25.242
_diffrn_reflns_theta_max 25.361
_diffrn_reflns_theta_min 3.207
_diffrn_source 'fine-focus sealed tube'
_exptl_absorpt_coefficient_mu 2.082
_exptl_absorpt_correction_T_max 0.7452
_exptl_absorpt_correction_T_min 0.6691
_exptl_absorpt_correction_type multi-scan
_exptl_absorpt_process_details 'SADABS (Bruker, 2012)'
_exptl_crystal_colour colorless
_exptl_crystal_density_diffrn 1.473
_exptl_crystal_description block
_exptl_crystal_F_000 2004
_exptl_crystal_size_max 0.24
_exptl_crystal_size_mid 0.21
_exptl_crystal_size_min 0.15
_refine_diff_density_max 0.533
_refine_diff_density_min -0.377
_refine_diff_density_rms 0.084
_refine_ls_abs_structure_details
;
 Flack x determined using 2527 quotients [(I+)-(I-)]/[(I+)+(I-)]
 (Parsons, Flack and Wagner, Acta Cryst. B69 (2013) 249-259).
;
_refine_ls_abs_structure_Flack -0.022(8)
_refine_ls_extinction_method none
_refine_ls_goodness_of_fit_ref 1.027
_refine_ls_hydrogen_treatment mixed
_refine_ls_matrix_type full
_refine_ls_number_parameters 547
_refine_ls_number_reflns 7285
_refine_ls_number_restraints 17
_refine_ls_restrained_S_all 1.026
_refine_ls_R_factor_all 0.0484
_refine_ls_R_factor_gt 0.0353
_refine_ls_shift/su_max 0.001
_refine_ls_shift/su_mean 0.000
_refine_ls_structure_factor_coef Fsqd
_refine_ls_weighting_details 'w=1/[\s^2^(Fo^2^)+(0.0213P)^2^] where P=(Fo^2^+2Fc^2^)/3'
_refine_ls_weighting_scheme calc
_refine_ls_wR_factor_gt 0.0591
_refine_ls_wR_factor_ref 0.0627
_reflns_Friedel_coverage 0.789
_reflns_Friedel_fraction_full 0.787
_reflns_Friedel_fraction_max 0.783
_reflns_number_gt 6378
_reflns_number_total 7285
_reflns_threshold_expression 'I > 2\s(I)'
_cod_data_source_file d1dt00944c2.cif
_cod_data_source_block a_CCDC2
_cod_depositor_comments 'Adding full bibliography for 7707526--7707530.cif.'
_cod_original_cell_volume 4487.7(14)
_cod_database_code 7707528
_shelxl_version_number 2014/6
_shelx_space_group_comment
;
The symmetry employed for this shelxl refinement is uniquely defined
by the following loop, which should always be used as a source of
symmetry information in preference to the above space-group names.
They are only intended as comments.
;
_shelx_estimated_absorpt_t_max 0.745
_shelx_estimated_absorpt_t_min 0.635
_olex2_refinement_description
;
1. Fixed Uiso
 At 1.2 times of:
  All C(H) groups, All O(H,H,H,H,H,H,H,H) groups
 At 1.5 times of:
  All C(H,H,H) groups
2. Restrained distances
 O6-H6A = O6-H6B
 0.96 with sigma of 0.02
 H6A-H6B
 1.52 with sigma of 0.02
 O7-H7A = O7-H7B
 0.96 with sigma of 0.02
 H7A-H7B
 1.52 with sigma of 0.02
 O8-H8B = O8-H8A
 0.96 with sigma of 0.02
 H8B-H8A
 1.52 with sigma of 0.02
 O9-H9B = O9-H9A
 0.96 with sigma of 0.02
 H9B-H9A
 1.52 with sigma of 0.02
3. Uiso/Uaniso restraints and constraints
Uiso(H7A) = Uiso(H7B)
Uiso(H8B) = Uiso(H8A)
Uiso(H9B) = Uiso(H9A)
Uiso(H6A) = Uiso(H6B)
4.a Me refined with riding coordinates:
 C18(H18A,H18B,H18C), C30(H30A,H30B,H30C), C12(H12A,H12B,H12C), C24(H24A,H24B,
 H24C), C36(H36A,H36B,H36C)
4.b Aromatic/amide H refined with riding coordinates:
 C10(H10), C11(H11), C29(H29), C8(H8), C9(H9), C17(H17), C23(H23), C26(H26),
 C28(H28), C35(H35), C14(H14), C16(H16), C32(H32), C21(H21), C34(H34), C15(H15),
  C27(H27), C33(H33), C20(H20), C22(H22)
;
_olex2_submission_special_instructions 'No special instructions were received'

loop_
_space_group_symop_operation_xyz
'x, y, z'
'x, -y, z+1/2'
'x+1/2, y+1/2, z'
'x+1/2, -y+1/2, z+1/2'

loop_
_atom_site_label
_atom_site_type_symbol
_atom_site_fract_x
_atom_site_fract_y
_atom_site_fract_z
_atom_site_U_iso_or_equiv
_atom_site_adp_type
_atom_site_occupancy
_atom_site_site_symmetry_order
_atom_site_calc_flag
_atom_site_refinement_flags_posn
_atom_site_refinement_flags_adp
_atom_site_refinement_flags_occupancy
_atom_site_disorder_assembly
_atom_site_disorder_group
Dy1 Dy -0.84654(2) -0.57495(2) -0.97211(2) 0.02755(10) Uani 1 1 d . . . . .
Co1 Co -1.09964(6) -0.81718(8) -0.96448(6) 0.0303(3) Uani 1 1 d . . . . .
O5 O -0.7743(3) -0.6706(4) -0.8950(3) 0.0428(14) Uani 1 1 d . . . . .
N1 N -0.9606(4) -0.6767(5) -0.9634(4) 0.045(2) Uani 1 1 d . . . . .
C6 C -1.0448(5) -0.9106(7) -0.9050(5) 0.047(2) Uani 1 1 d . . . . .
N9 N -0.9711(4) -0.4162(6) -1.0564(4) 0.0429(17) Uani 1 1 d . . . . .
O1 O -0.8045(3) -0.7232(4) -1.0233(3) 0.0405(14) Uani 1 1 d . . . . .
O3 O -0.9343(4) -0.4398(5) -0.9970(4) 0.0450(19) Uani 1 1 d . . . . .
C2 C -1.1863(5) -0.9056(6) -0.9665(4) 0.033(2) Uani 1 1 d . . . . .
C1 C -1.0140(5) -0.7303(7) -0.9634(4) 0.032(2) Uani 1 1 d . . . . .
N3 N -1.0407(5) -0.9409(7) -1.0788(5) 0.070(3) Uani 1 1 d . . . . .
O2 O -0.8528(4) -0.5428(5) -1.0845(3) 0.0440(17) Uani 1 1 d . . . . .
C5 C -1.1343(5) -0.7382(6) -0.8920(5) 0.037(2) Uani 1 1 d . . . . .
N4 N -1.1828(5) -0.6694(6) -1.0654(4) 0.056(2) Uani 1 1 d . . . . .
N7 N -0.7900(4) -0.8209(6) -0.9994(3) 0.0460(19) Uani 1 1 d . . . . .
N5 N -1.1535(5) -0.6910(6) -0.8486(4) 0.055(2) Uani 1 1 d . . . . .
N10 N -0.9306(5) -0.4483(6) -0.8561(4) 0.054(2) Uani 1 1 d . . . . .
N6 N -1.0128(5) -0.9693(8) -0.8704(5) 0.088(3) Uani 1 1 d . . . . .
C25 C -0.9243(7) -0.3454(9) -0.8548(5) 0.066(3) Uani 1 1 d . . . . .
C7 C -0.7186(6) -0.8533(8) -0.9872(5) 0.058(3) Uani 1 1 d . . . . .
N2 N -1.2386(5) -0.9602(7) -0.9679(5) 0.042(2) Uani 1 1 d . . . . .
C10 C -0.8379(11) -0.9856(7) -0.9678(9) 0.076(3) Uani 1 1 d . . . . .
H10 H -0.8795 -1.0292 -0.9615 0.091 Uiso 1 1 calc R . . . .
O4 O -0.8704(3) -0.5069(5) -0.8718(3) 0.0463(18) Uani 1 1 d . . . . .
C3 C -1.0628(5) -0.8951(7) -1.0353(5) 0.045(2) Uani 1 1 d . . . . .
C11 C -0.8491(9) -0.8858(7) -0.9913(6) 0.065(4) Uani 1 1 d . . . . .
H11 H -0.8990 -0.8621 -1.0019 0.078 Uiso 1 1 calc R . . . .
C4 C -1.1524(5) -0.7236(7) -1.0275(4) 0.038(2) Uani 1 1 d . . . . .
C29 C -0.9961(6) -0.5013(8) -0.8419(5) 0.060(3) Uani 1 1 d . . . . .
H29 H -0.9980 -0.5744 -0.8436 0.072 Uiso 1 1 calc R . . . .
C8 C -0.7063(8) -0.9564(9) -0.9618(6) 0.070(3) Uani 1 1 d . . . . .
H8 H -0.6566 -0.9803 -0.9507 0.084 Uiso 1 1 calc R . . . .
C9 C -0.7662(9) -1.0194(9) -0.9539(6) 0.084(4) Uani 1 1 d . . . . .
H9 H -0.7576 -1.0877 -0.9385 0.101 Uiso 1 1 calc R . . . .
N11 N -0.7426(4) -0.6622(5) -0.8331(4) 0.0450(19) Uani 1 1 d . . . . .
N8 N -0.8101(5) -0.5935(6) -1.1259(3) 0.049(2) Uani 1 1 d . . . . .
C18 C -0.9237(8) -0.6993(11) -1.1576(8) 0.084(5) Uani 1 1 d . . . . .
H18A H -0.9379 -0.7573 -1.1864 0.126 Uiso 1 1 calc R . . . .
H18B H -0.9313 -0.7183 -1.1129 0.126 Uiso 1 1 calc R . . . .
H18C H -0.9549 -0.6393 -1.1703 0.126 Uiso 1 1 calc R . . . .
C17 C -0.7355(7) -0.5662(8) -1.1274(5) 0.062(3) Uani 1 1 d . . . . .
H17 H -0.7155 -0.5119 -1.1004 0.075 Uiso 1 1 calc R . . . .
C23 C -1.0297(5) -0.4775(8) -1.0800(5) 0.056(3) Uani 1 1 d . . . . .
H23 H -1.0447 -0.5339 -1.0549 0.067 Uiso 1 1 calc R . . . .
C19 C -0.9498(6) -0.3302(7) -1.0897(5) 0.057(3) Uani 1 1 d . . . . .
C26 C -0.9889(7) -0.2873(9) -0.8384(6) 0.077(4) Uani 1 1 d . . . . .
H26 H -0.9868 -0.2142 -0.8379 0.092 Uiso 1 1 calc R . . . .
C31 C -0.7712(8) -0.7204(9) -0.7869(7) 0.060(4) Uani 1 1 d . . . . .
C28 C -1.0580(6) -0.4450(10) -0.8253(6) 0.078(4) Uani 1 1 d . . . . .
H28 H -1.1028 -0.4790 -0.8153 0.094 Uiso 1 1 calc R . . . .
C13 C -0.8429(7) -0.6734(8) -1.1624(5) 0.060(3) Uani 1 1 d . . . . .
C35 C -0.6795(6) -0.6010(7) -0.8212(5) 0.055(3) Uani 1 1 d . . . . .
H35 H -0.6619 -0.5603 -0.8549 0.066 Uiso 1 1 calc R . . . .
C14 C -0.7955(9) -0.7251(9) -1.2034(6) 0.087(4) Uani 1 1 d . . . . .
H14 H -0.8155 -0.7808 -1.2292 0.104 Uiso 1 1 calc R . . . .
C30 C -0.8518(7) -0.2988(9) -0.8707(6) 0.076(4) Uani 1 1 d . . . . .
H30A H -0.8551 -0.2236 -0.8679 0.114 Uiso 1 1 calc R . . . .
H30B H -0.8109 -0.3237 -0.8400 0.114 Uiso 1 1 calc R . . . .
H30C H -0.8417 -0.3186 -0.9148 0.114 Uiso 1 1 calc R . . . .
C16 C -0.6883(8) -0.6176(10) -1.1682(6) 0.080(4) Uani 1 1 d . . . . .
H16 H -0.6368 -0.5993 -1.1693 0.096 Uiso 1 1 calc R . . . .
C32 C -0.7344(8) -0.7172(10) -0.7236(6) 0.078(4) Uani 1 1 d . . . . .
H32 H -0.7543 -0.7552 -0.6898 0.093 Uiso 1 1 calc R . . . .
C12 C -0.6556(7) -0.7794(10) -0.9980(6) 0.080(4) Uani 1 1 d . . . . .
H12A H -0.6071 -0.8134 -0.9871 0.120 Uiso 1 1 calc R . . . .
H12B H -0.6593 -0.7580 -1.0435 0.120 Uiso 1 1 calc R . . . .
H12C H -0.6595 -0.7187 -0.9703 0.120 Uiso 1 1 calc R . . . .
C21 C -1.0477(7) -0.3721(11) -1.1744(6) 0.084(4) Uani 1 1 d . . . . .
H21 H -1.0737 -0.3560 -1.2150 0.101 Uiso 1 1 calc R . . . .
C34 C -0.6416(7) -0.5991(9) -0.7595(7) 0.083(4) Uani 1 1 d . . . . .
H34 H -0.5978 -0.5582 -0.7507 0.099 Uiso 1 1 calc R . . . .
C15 C -0.7207(9) -0.6968(11) -1.2072(6) 0.087(4) Uani 1 1 d . . . . .
H15 H -0.6913 -0.7316 -1.2365 0.104 Uiso 1 1 calc R . . . .
C27 C -1.0533(8) -0.3361(11) -0.8235(7) 0.092(4) Uani 1 1 d . . . . .
H27 H -1.0949 -0.2967 -0.8119 0.111 Uiso 1 1 calc R . . . .
C33 C -0.6698(9) -0.6595(11) -0.7104(6) 0.093(4) Uani 1 1 d . . . . .
H33 H -0.6444 -0.6604 -0.6683 0.111 Uiso 1 1 calc R . . . .
C20 C -0.9887(7) -0.3089(9) -1.1486(6) 0.073(3) Uani 1 1 d . . . . .
H20 H -0.9752 -0.2501 -1.1723 0.087 Uiso 1 1 calc R . . . .
C24 C -0.8854(8) -0.2672(9) -1.0586(7) 0.097(5) Uani 1 1 d . . . . .
H24A H -0.8674 -0.2982 -1.0170 0.146 Uiso 1 1 calc R . . . .
H24B H -0.8443 -0.2658 -1.0871 0.146 Uiso 1 1 calc R . . . .
H24C H -0.9026 -0.1967 -1.0514 0.146 Uiso 1 1 calc R . . . .
C22 C -1.0676(6) -0.4580(10) -1.1402(6) 0.076(3) Uani 1 1 d . . . . .
H22 H -1.1063 -0.5028 -1.1576 0.091 Uiso 1 1 calc R . . . .
C36 C -0.8402(7) -0.7828(9) -0.8039(6) 0.085(4) Uani 1 1 d . . . . .
H36A H -0.8537 -0.8203 -0.7655 0.127 Uiso 1 1 calc R . . . .
H36B H -0.8817 -0.7371 -0.8193 0.127 Uiso 1 1 calc R . . . .
H36C H -0.8305 -0.8321 -0.8381 0.127 Uiso 1 1 calc R . . . .
O6 O -0.9306(6) -1.0315(9) -1.1606(5) 0.096(3) Uani 1 1 d D . . . .
O9 O -1.2365(6) -0.5316(9) -0.7717(5) 0.088(3) Uani 1 1 d D . . . .
O8 O -0.8993(5) -1.0580(5) -0.7810(4) 0.076(2) Uani 1 1 d D . . . .
O7 O -1.2693(6) -0.5037(8) -1.1380(6) 0.109(3) Uani 1 1 d D . . . .
H9A H -1.271(5) -0.498(9) -0.803(4) 0.131 Uiso 1 1 d DR . . . .
H9B H -1.222(7) -0.597(5) -0.790(5) 0.131 Uiso 1 1 d DR . . . .
H8A H -0.879(5) -0.990(5) -0.766(4) 0.131 Uiso 1 1 d DR . . . .
H8B H -0.937(7) -1.037(8) -0.816(5) 0.131 Uiso 1 1 d DR . . . .
H7A H -1.247(5) -0.568(5) -1.120(7) 0.131 Uiso 1 1 d DR . . . .
H7B H -1.323(2) -0.520(8) -1.145(7) 0.131 Uiso 1 1 d DR . . . .
H6A H -0.971(6) -1.021(7) -1.130(5) 0.131 Uiso 1 1 d DR . . . .
H6B H -0.931(4) -0.963(4) -1.182(4) 0.131 Uiso 1 1 d DR . . . .

loop_
_atom_site_aniso_label
_atom_site_aniso_U_11
_atom_site_aniso_U_22
_atom_site_aniso_U_33
_atom_site_aniso_U_23
_atom_site_aniso_U_13
_atom_site_aniso_U_12
Dy1 0.02224(15) 0.02719(15) 0.03323(18) -0.0008(3) 0.00247(12) -0.0103(2)
Co1 0.0202(5) 0.0300(5) 0.0407(7) 0.0025(5) 0.0016(5) -0.0107(4)
O5 0.055(4) 0.044(3) 0.027(3) 0.005(3) -0.006(3) 0.001(3)
N1 0.029(4) 0.042(5) 0.065(6) 0.001(4) 0.003(4) -0.016(4)
C6 0.034(5) 0.044(6) 0.061(6) 0.010(5) 0.000(5) -0.014(4)
N9 0.038(4) 0.047(4) 0.044(5) -0.004(4) 0.003(4) 0.005(4)
O1 0.046(4) 0.032(3) 0.043(4) 0.000(3) 0.001(3) 0.005(3)
O3 0.048(5) 0.043(4) 0.043(5) -0.005(3) 0.004(4) -0.003(3)
C2 0.029(5) 0.033(5) 0.037(5) -0.003(4) 0.002(4) -0.003(4)
C1 0.026(5) 0.032(5) 0.038(5) -0.008(4) 0.004(4) 0.000(4)
N3 0.061(6) 0.075(7) 0.075(7) -0.026(5) 0.017(5) -0.006(5)
O2 0.058(5) 0.044(4) 0.031(4) 0.001(3) 0.008(3) 0.005(3)
C5 0.027(5) 0.038(5) 0.047(6) 0.012(4) 0.004(4) -0.006(4)
N4 0.061(6) 0.059(5) 0.046(5) 0.010(4) -0.008(5) 0.005(4)
N7 0.056(5) 0.047(4) 0.034(4) -0.007(4) -0.003(4) 0.019(4)
N5 0.057(5) 0.058(5) 0.052(6) -0.002(4) 0.018(5) -0.002(4)
N10 0.070(6) 0.060(6) 0.033(5) -0.009(4) 0.001(4) -0.002(4)
N6 0.072(7) 0.087(7) 0.099(9) 0.047(6) -0.023(6) 0.003(6)
C25 0.086(9) 0.061(7) 0.050(7) -0.016(5) 0.000(6) -0.020(6)
C7 0.056(7) 0.073(7) 0.043(6) -0.011(5) 0.002(5) 0.015(6)
N2 0.026(5) 0.044(5) 0.057(6) -0.003(4) 0.002(4) -0.021(4)
C10 0.094(9) 0.042(5) 0.092(9) -0.008(9) 0.016(7) 0.005(9)
O4 0.033(4) 0.060(5) 0.046(4) -0.009(3) 0.006(3) 0.007(3)
C3 0.024(5) 0.044(6) 0.065(7) -0.005(5) 0.005(5) -0.008(4)
C11 0.063(6) 0.039(5) 0.095(13) -0.007(5) 0.021(8) 0.001(6)
C4 0.032(5) 0.044(5) 0.038(6) -0.010(4) 0.001(4) -0.017(4)
C29 0.059(7) 0.060(7) 0.064(8) -0.009(6) 0.024(6) -0.012(6)
C8 0.080(9) 0.065(7) 0.063(8) -0.006(6) -0.003(7) 0.038(6)
C9 0.107(11) 0.058(7) 0.089(10) 0.010(7) 0.013(9) 0.028(8)
N11 0.060(5) 0.037(4) 0.038(5) 0.005(4) 0.006(4) 0.017(4)
N8 0.076(6) 0.044(5) 0.028(4) 0.001(3) 0.009(4) -0.002(4)
C18 0.082(11) 0.070(9) 0.094(12) -0.015(8) -0.026(9) -0.010(7)
C17 0.091(9) 0.050(6) 0.051(7) -0.006(5) 0.033(6) -0.009(6)
C23 0.046(6) 0.056(6) 0.064(7) 0.004(5) -0.010(5) -0.006(5)
C19 0.060(7) 0.044(6) 0.067(7) 0.019(5) 0.001(6) 0.008(5)
C26 0.075(9) 0.071(8) 0.086(10) -0.028(7) 0.016(7) 0.004(7)
C31 0.075(9) 0.054(7) 0.052(8) -0.003(6) 0.010(7) 0.007(6)
C28 0.054(7) 0.100(10) 0.084(9) -0.017(7) 0.022(6) -0.016(6)
C13 0.088(8) 0.055(6) 0.036(6) -0.016(5) -0.007(6) 0.008(6)
C35 0.051(6) 0.054(6) 0.057(7) -0.009(5) -0.014(5) -0.001(5)
C14 0.138(13) 0.073(8) 0.049(8) -0.008(6) -0.004(8) 0.031(9)
C30 0.095(9) 0.071(8) 0.066(8) -0.023(6) 0.026(7) -0.039(7)
C16 0.090(9) 0.085(9) 0.070(9) 0.013(7) 0.041(8) 0.009(7)
C32 0.108(11) 0.087(8) 0.036(7) 0.003(6) -0.002(7) 0.014(8)
C12 0.061(8) 0.098(10) 0.081(10) -0.012(8) 0.006(7) 0.016(8)
C21 0.076(9) 0.106(10) 0.066(9) 0.010(8) -0.025(7) 0.027(8)
C34 0.082(9) 0.078(9) 0.083(10) -0.025(7) -0.023(8) 0.001(7)
C15 0.130(12) 0.088(9) 0.046(8) -0.011(7) 0.028(9) 0.036(9)
C27 0.077(9) 0.085(9) 0.115(12) -0.022(8) 0.006(8) 0.020(7)
C33 0.132(14) 0.103(11) 0.040(8) -0.015(7) -0.016(8) 0.032(10)
C20 0.076(8) 0.073(8) 0.068(8) 0.020(6) -0.004(7) 0.014(7)
C24 0.118(11) 0.062(8) 0.105(11) 0.039(7) -0.027(9) -0.039(8)
C22 0.054(7) 0.093(9) 0.078(9) -0.008(7) -0.010(7) 0.007(6)
C36 0.098(10) 0.070(8) 0.088(10) 0.016(7) 0.021(8) -0.007(7)
O6 0.106(8) 0.105(7) 0.083(7) 0.004(6) 0.039(6) 0.014(6)
O9 0.088(7) 0.085(6) 0.094(8) -0.011(6) 0.018(6) 0.003(5)
O8 0.074(6) 0.064(5) 0.086(6) 0.004(4) -0.017(5) 0.010(4)
O7 0.081(7) 0.131(9) 0.113(9) 0.052(7) -0.003(6) 0.027(6)

loop_
_atom_type_symbol
_atom_type_description
_atom_type_scat_dispersion_real
_atom_type_scat_dispersion_imag
_atom_type_scat_source
C C 0.0033 0.0016 'International Tables Vol C Tables 4.2.6.8 and 6.1.1.4'
H H 0.0000 0.0000 'International Tables Vol C Tables 4.2.6.8 and 6.1.1.4'
N N 0.0061 0.0033 'International Tables Vol C Tables 4.2.6.8 and 6.1.1.4'
O O 0.0106 0.0060 'International Tables Vol C Tables 4.2.6.8 and 6.1.1.4'
Co Co 0.3494 0.9721 'International Tables Vol C Tables 4.2.6.8 and 6.1.1.4'
Dy Dy -0.1892 4.4098 'International Tables Vol C Tables 4.2.6.8 and 6.1.1.4'

loop_
_geom_angle_atom_site_label_1
_geom_angle_atom_site_label_2
_geom_angle_atom_site_label_3
_geom_angle
_geom_angle_site_symmetry_1
_geom_angle_site_symmetry_3
_geom_angle_publ_flag
O5 Dy1 N1 94.4(2) . . ?
O5 Dy1 O1 72.2(2) . . ?
O5 Dy1 O3 149.2(2) . . ?
O5 Dy1 O2 138.6(2) . . ?
O5 Dy1 N2 85.0(3) . 3 ?
O5 Dy1 O4 73.8(2) . . ?
O1 Dy1 N1 83.7(2) . . ?
O1 Dy1 O3 137.3(2) . . ?
O1 Dy1 O2 71.9(2) . . ?
O1 Dy1 N2 103.6(3) . 3 ?
O3 Dy1 N1 83.0(2) . . ?
O3 Dy1 N2 93.4(2) . 3 ?
O2 Dy1 N1 101.5(3) . . ?
O2 Dy1 O3 71.4(2) . . ?
O2 Dy1 N2 84.1(3) . 3 ?
N2 Dy1 N1 171.9(3) 3 . ?
O4 Dy1 N1 85.5(3) . . ?
O4 Dy1 O1 143.4(2) . . ?
O4 Dy1 O3 75.4(2) . . ?
O4 Dy1 O2 144.7(2) . . ?
O4 Dy1 N2 86.6(3) . 3 ?
C6 Co1 C5 90.8(4) . . ?
C6 Co1 C3 88.3(4) . . ?
C6 Co1 C4 177.6(4) . . ?
C2 Co1 C6 90.1(3) . . ?
C2 Co1 C5 91.3(3) . . ?
C2 Co1 C3 89.7(3) . . ?
C2 Co1 C4 90.9(3) . . ?
C1 Co1 C6 90.2(4) . . ?
C1 Co1 C2 179.4(4) . . ?
C1 Co1 C5 89.2(3) . . ?
C1 Co1 C3 89.7(3) . . ?
C1 Co1 C4 88.8(4) . . ?
C5 Co1 C4 91.3(4) . . ?
C3 Co1 C5 178.6(4) . . ?
C3 Co1 C4 89.5(4) . . ?
N11 O5 Dy1 140.1(5) . . ?
C1 N1 Dy1 174.6(7) . . ?
N6 C6 Co1 177.9(10) . . ?
O3 N9 C19 119.7(8) . . ?
C23 N9 O3 118.7(8) . . ?
C23 N9 C19 121.6(9) . . ?
N7 O1 Dy1 130.4(4) . . ?
N9 O3 Dy1 127.7(5) . . ?
N2 C2 Co1 179.3(8) . . ?
N1 C1 Co1 179.3(8) . . ?
N8 O2 Dy1 123.6(5) . . ?
N5 C5 Co1 178.8(8) . . ?
C7 N7 O1 120.1(8) . . ?
C7 N7 C11 120.6(9) . . ?
C11 N7 O1 119.2(8) . . ?
C25 N10 O4 119.3(9) . . ?
C25 N10 C29 123.5(9) . . ?
O4 N10 C29 117.2(8) . . ?
N10 C25 C26 117.3(10) . . ?
N10 C25 C30 118.2(11) . . ?
C26 C25 C30 124.5(10) . . ?
N7 C7 C8 118.0(11) . . ?
N7 C7 C12 118.5(10) . . ?
C8 C7 C12 123.4(10) . . ?
C2 N2 Dy1 179.2(8) . 3_445 ?
C11 C10 H10 120.7 . . ?
C9 C10 H10 120.7 . . ?
C9 C10 C11 118.6(13) . . ?
N10 O4 Dy1 128.7(5) . . ?
N3 C3 Co1 178.9(9) . . ?
N7 C11 C10 121.7(12) . . ?
N7 C11 H11 119.1 . . ?
C10 C11 H11 119.1 . . ?
N4 C4 Co1 178.8(9) . . ?
N10 C29 H29 120.5 . . ?
C28 C29 N10 119.0(9) . . ?
C28 C29 H29 120.5 . . ?
C7 C8 H8 119.9 . . ?
C9 C8 C7 120.1(11) . . ?
C9 C8 H8 119.9 . . ?
C10 C9 C8 120.8(12) . . ?
C10 C9 H9 119.6 . . ?
C8 C9 H9 119.6 . . ?
O5 N11 C35 118.7(8) . . ?
C31 N11 O5 118.2(9) . . ?
C31 N11 C35 123.0(10) . . ?
O2 N8 C17 118.8(8) . . ?
O2 N8 C13 118.3(8) . . ?
C17 N8 C13 122.8(9) . . ?
H18A C18 H18B 109.5 . . ?
H18A C18 H18C 109.5 . . ?
H18B C18 H18C 109.5 . . ?
C13 C18 H18A 109.5 . . ?
C13 C18 H18B 109.5 . . ?
C13 C18 H18C 109.5 . . ?
N8 C17 H17 119.4 . . ?
N8 C17 C16 121.2(10) . . ?
C16 C17 H17 119.4 . . ?
N9 C23 H23 119.6 . . ?
N9 C23 C22 120.8(10) . . ?
C22 C23 H23 119.6 . . ?
N9 C19 C24 117.1(9) . . ?
C20 C19 N9 117.7(10) . . ?
C20 C19 C24 125.2(10) . . ?
C25 C26 H26 119.6 . . ?
C27 C26 C25 120.9(11) . . ?
C27 C26 H26 119.6 . . ?
N11 C31 C32 117.8(13) . . ?
N11 C31 C36 119.3(12) . . ?
C32 C31 C36 122.9(13) . . ?
C29 C28 H28 120.5 . . ?
C29 C28 C27 118.9(10) . . ?
C27 C28 H28 120.5 . . ?
N8 C13 C18 119.8(10) . . ?
N8 C13 C14 116.0(11) . . ?
C14 C13 C18 124.2(11) . . ?
N11 C35 H35 120.1 . . ?
N11 C35 C34 119.8(11) . . ?
C34 C35 H35 120.1 . . ?
C13 C14 H14 118.9 . . ?
C15 C14 C13 122.1(12) . . ?
C15 C14 H14 118.9 . . ?
C25 C30 H30A 109.5 . . ?
C25 C30 H30B 109.5 . . ?
C25 C30 H30C 109.5 . . ?
H30A C30 H30B 109.5 . . ?
H30A C30 H30C 109.5 . . ?
H30B C30 H30C 109.5 . . ?
C17 C16 H16 121.5 . . ?
C15 C16 C17 117.1(12) . . ?
C15 C16 H16 121.5 . . ?
C31 C32 H32 119.6 . . ?
C33 C32 C31 120.7(13) . . ?
C33 C32 H32 119.6 . . ?
C7 C12 H12A 109.5 . . ?
C7 C12 H12B 109.5 . . ?
C7 C12 H12C 109.5 . . ?
H12A C12 H12B 109.5 . . ?
H12A C12 H12C 109.5 . . ?
H12B C12 H12C 109.5 . . ?
C20 C21 H21 120.2 . . ?
C22 C21 H21 120.2 . . ?
C22 C21 C20 119.6(11) . . ?
C35 C34 H34 120.7 . . ?
C35 C34 C33 118.5(12) . . ?
C33 C34 H34 120.7 . . ?
C14 C15 C16 120.7(11) . . ?
C14 C15 H15 119.6 . . ?
C16 C15 H15 119.6 . . ?
C26 C27 C28 120.4(11) . . ?
C26 C27 H27 119.8 . . ?
C28 C27 H27 119.8 . . ?
C32 C33 C34 120.1(12) . . ?
C32 C33 H33 119.9 . . ?
C34 C33 H33 119.9 . . ?
C19 C20 C21 121.6(11) . . ?
C19 C20 H20 119.2 . . ?
C21 C20 H20 119.2 . . ?
C19 C24 H24A 109.5 . . ?
C19 C24 H24B 109.5 . . ?
C19 C24 H24C 109.5 . . ?
H24A C24 H24B 109.5 . . ?
H24A C24 H24C 109.5 . . ?
H24B C24 H24C 109.5 . . ?
C23 C22 H22 120.7 . . ?
C21 C22 C23 118.7(11) . . ?
C21 C22 H22 120.7 . . ?
C31 C36 H36A 109.5 . . ?
C31 C36 H36B 109.5 . . ?
C31 C36 H36C 109.5 . . ?
H36A C36 H36B 109.5 . . ?
H36A C36 H36C 109.5 . . ?
H36B C36 H36C 109.5 . . ?
H6A O6 H6B 100(4) . . ?
H9A O9 H9B 107(4) . . ?
H8A O8 H8B 101(4) . . ?
H7A O7 H7B 104(4) . . ?

loop_
_geom_bond_atom_site_label_1
_geom_bond_atom_site_label_2
_geom_bond_distance
_geom_bond_site_symmetry_2
_geom_bond_publ_flag
Dy1 O5 2.276(6) . ?
Dy1 N1 2.393(7) . ?
Dy1 O1 2.302(5) . ?
Dy1 O3 2.328(7) . ?
Dy1 O2 2.311(6) . ?
Dy1 N2 2.378(8) 3 ?
Dy1 O4 2.283(6) . ?
Co1 C6 1.894(10) . ?
Co1 C2 1.882(8) . ?
Co1 C1 1.857(9) . ?
Co1 C5 1.922(10) . ?
Co1 C3 1.903(10) . ?
Co1 C4 1.923(10) . ?
O5 N11 1.334(9) . ?
N1 C1 1.155(10) . ?
C6 N6 1.139(11) . ?
N9 O3 1.350(10) . ?
N9 C23 1.342(11) . ?
N9 C19 1.354(11) . ?
O1 N7 1.348(8) . ?
C2 N2 1.145(10) . ?
N3 C3 1.150(11) . ?
O2 N8 1.336(9) . ?
C5 N5 1.140(10) . ?
N4 C4 1.132(11) . ?
N7 C7 1.316(11) . ?
N7 C11 1.343(14) . ?
N10 C25 1.313(12) . ?
N10 O4 1.348(9) . ?
N10 C29 1.378(11) . ?
C25 C26 1.411(14) . ?
C25 C30 1.458(14) . ?
C7 C8 1.417(14) . ?
C7 C12 1.477(15) . ?
N2 Dy1 2.378(8) 3_445 ?
C10 H10 0.9300 . ?
C10 C11 1.363(13) . ?
C10 C9 1.33(2) . ?
C11 H11 0.9300 . ?
C29 H29 0.9300 . ?
C29 C28 1.363(14) . ?
C8 H8 0.9300 . ?
C8 C9 1.337(16) . ?
C9 H9 0.9300 . ?
N11 C31 1.325(14) . ?
N11 C35 1.354(11) . ?
N8 C17 1.351(12) . ?
N8 C13 1.355(11) . ?
C18 H18A 0.9600 . ?
C18 H18B 0.9600 . ?
C18 H18C 0.9600 . ?
C18 C13 1.460(15) . ?
C17 H17 0.9300 . ?
C17 C16 1.382(13) . ?
C23 H23 0.9300 . ?
C23 C22 1.362(14) . ?
C19 C20 1.353(14) . ?
C19 C24 1.478(14) . ?
C26 H26 0.9300 . ?
C26 C27 1.341(15) . ?
C31 C32 1.387(17) . ?
C31 C36 1.458(16) . ?
C28 H28 0.9300 . ?
C28 C27 1.386(15) . ?
C13 C14 1.387(14) . ?
C35 H35 0.9300 . ?
C35 C34 1.366(14) . ?
C14 H14 0.9300 . ?
C14 C15 1.364(17) . ?
C30 H30A 0.9600 . ?
C30 H30B 0.9600 . ?
C30 H30C 0.9600 . ?
C16 H16 0.9300 . ?
C16 C15 1.372(17) . ?
C32 H32 0.9300 . ?
C32 C33 1.352(17) . ?
C12 H12A 0.9600 . ?
C12 H12B 0.9600 . ?
C12 H12C 0.9600 . ?
C21 H21 0.9300 . ?
C21 C20 1.373(15) . ?
C21 C22 1.354(15) . ?
C34 H34 0.9300 . ?
C34 C33 1.381(17) . ?
C15 H15 0.9300 . ?
C27 H27 0.9300 . ?
C33 H33 0.9300 . ?
C20 H20 0.9300 . ?
C24 H24A 0.9600 . ?
C24 H24B 0.9600 . ?
C24 H24C 0.9600 . ?
C22 H22 0.9300 . ?
C36 H36A 0.9600 . ?
C36 H36B 0.9600 . ?
C36 H36C 0.9600 . ?
O6 H6A 0.98(3) . ?
O6 H6B 0.97(3) . ?
O9 H9A 0.94(3) . ?
O9 H9B 0.95(3) . ?
O8 H8A 0.97(3) . ?
O8 H8B 0.97(3) . ?
O7 H7A 0.96(3) . ?
O7 H7B 0.96(3) . ?

loop_
_geom_hbond_atom_site_label_D
_geom_hbond_atom_site_label_H
_geom_hbond_atom_site_label_A
_geom_hbond_distance_DH
_geom_hbond_distance_HA
_geom_hbond_distance_DA
_geom_hbond_angle_DHA
_geom_hbond_site_symmetry_A
O9 H9A O8 0.94(3) 2.44(11) 2.851(13) 106(8) 3_455
O9 H9B N5 0.95(3) 2.13(7) 3.004(13) 152(11) .
O8 H8A O6 0.97(3) 2.40(8) 2.793(14) 103(5) 2_535
O8 H8B N6 0.97(3) 1.85(4) 2.806(12) 166(12) .
O7 H7A N4 0.96(3) 1.98(4) 2.916(12) 163(11) .
O7 H7B O6 0.96(3) 1.88(3) 2.836(15) 172(9) 3_455
O6 H6A N3 0.98(3) 1.96(5) 2.886(13) 157(8) .
O6 H6B O8 0.97(3) 2.15(7) 2.793(14) 122(7) 2_534
